data_4325531
loop_
_publ_author_name
'Bin Xi'
'R. H. Holm'

_publ_section_title
;
 The [MoFe3S4]2+ Oxidation State: Synthesis, Substitution Reactions, and
 Structures of Phosphine-Ligated Cubane-Type Clusters with the S = 2
 Ground State
;
_journal_name_full 'Inorganic Chemistry'
_journal_page_first 6280
_journal_page_last 6288
_journal_paper_doi 10.1021/ic200641k
_journal_volume 50
_journal_year 2011
_chemical_formula_sum 'C41 H45 B Cl2 Fe3 Mo N6 O0.5 P2 S4'
_chemical_formula_weight 1165.21
_chemical_name_systematic
; 
 ? 
;
_space_group_IT_number 14
_symmetry_cell_setting monoclinic
_symmetry_space_group_name_Hall '-P 2ybc'
_symmetry_space_group_name_H-M 'P 1 21/c 1'
_atom_sites_solution_hydrogens geom
_atom_sites_solution_primary direct
_atom_sites_solution_secondary difmap
_audit_creation_method SHELXL-97
_cell_angle_alpha 90.00
_cell_angle_beta 111.334(6)
_cell_angle_gamma 90.00
_cell_formula_units_Z 4
_cell_length_a 17.361(8)
_cell_length_b 26.451(12)
_cell_length_c 12.831(6)
_cell_measurement_reflns_used 13336
_cell_measurement_temperature 100(2)
_cell_measurement_theta_max 25.0
_cell_measurement_theta_min 2.29
_cell_volume 5488(4)
_computing_cell_refinement 'SAINT 7.46A (Bruker-AXS,2009)'
_computing_data_collection 'APEX2 v2009.3.0 (Bruker-AXS,2009)'
_computing_data_reduction 'SAINT 7.46A (Bruker-AXS,2009)'
_computing_molecular_graphics 'Bruker SHELXTL'
_computing_publication_material 'Bruker SHELXTL'
_computing_structure_refinement 'SHELXL-97 (Sheldrick, 2008)'
_computing_structure_solution 'SHELXS-97 (Sheldrick, 2008)'
_diffrn_ambient_temperature 100(2)
_diffrn_measured_fraction_theta_full 0.977
_diffrn_measured_fraction_theta_max 0.977
_diffrn_measurement_device_type 'CCD area detector'
_diffrn_measurement_method 'phi and omega scans'
_diffrn_radiation_monochromator graphite
_diffrn_radiation_source 'fine-focus sealed tube'
_diffrn_radiation_type MoK\a
_diffrn_radiation_wavelength 0.71073
_diffrn_reflns_av_R_equivalents 0.1369
_diffrn_reflns_av_sigmaI/netI 0.1035
_diffrn_reflns_limit_h_max 20
_diffrn_reflns_limit_h_min -19
_diffrn_reflns_limit_k_max 31
_diffrn_reflns_limit_k_min -31
_diffrn_reflns_limit_l_max 15
_diffrn_reflns_limit_l_min -15
_diffrn_reflns_number 52328
_diffrn_reflns_theta_full 25.31
_diffrn_reflns_theta_max 25.31
_diffrn_reflns_theta_min 1.48
_exptl_absorpt_coefficient_mu 1.342
_exptl_absorpt_correction_T_max 0.9238
_exptl_absorpt_correction_T_min 0.7050
_exptl_absorpt_correction_type multi-scan
_exptl_absorpt_process_details 'SADABS (Sheldrick, 2009)'
_exptl_crystal_colour black
_exptl_crystal_density_diffrn 1.410
_exptl_crystal_description needle
_exptl_crystal_F_000 2360
_exptl_crystal_size_max 0.28
_exptl_crystal_size_mid 0.08
_exptl_crystal_size_min 0.06
_refine_diff_density_max 1.407
_refine_diff_density_min -0.503
_refine_diff_density_rms 0.161
_refine_ls_extinction_method none
_refine_ls_goodness_of_fit_ref 1.020
_refine_ls_hydrogen_treatment constr
_refine_ls_matrix_type full
_refine_ls_number_parameters 662
_refine_ls_number_reflns 9775
_refine_ls_number_restraints 551
_refine_ls_restrained_S_all 0.995
_refine_ls_R_factor_all 0.1211
_refine_ls_R_factor_gt 0.0767
_refine_ls_shift/su_max 0.001
_refine_ls_shift/su_mean 0.000
_refine_ls_structure_factor_coef Fsqd
_refine_ls_weighting_details 'calc w=1/[\s^2^(Fo^2^)+(0.0340P)^2^+56.7506P] where P=(Fo^2^+2Fc^2^)/3'
_refine_ls_weighting_scheme calc
_refine_ls_wR_factor_gt 0.1812
_refine_ls_wR_factor_ref 0.2003
_reflns_number_gt 6117
_reflns_number_total 9775
_reflns_threshold_expression >2sigma(I)
_cod_data_source_file ic200641k_si_001_09.cif
_cod_data_source_block Cl2
_cod_original_formula_sum 'C41 H45 B Cl2 Fe3 Mo N6 O0.50 P2 S4'
_cod_database_code 4325531

loop_
_symmetry_equiv_pos_as_xyz
'x, y, z'
'-x, y+1/2, -z+1/2'
'-x, -y, -z'
'x, -y-1/2, z-1/2'

loop_
_atom_site_label
_atom_site_type_symbol
_atom_site_fract_x
_atom_site_fract_y
_atom_site_fract_z
_atom_site_U_iso_or_equiv
_atom_site_adp_type
_atom_site_occupancy
_atom_site_symmetry_multiplicity
_atom_site_calc_flag
_atom_site_refinement_flags
_atom_site_disorder_assembly
_atom_site_disorder_group
Mo1 Mo -0.32239(5) 1.53498(3) -0.12818(6) 0.0378(2) Uani 1 1 d . B .
Fe1 Fe -0.29358(9) 1.62997(5) -0.04278(11) 0.0474(4) Uani 1 1 d . . .
Fe2 Fe -0.19063(9) 1.58945(5) -0.12821(11) 0.0446(4) Uani 1 1 d . B .
Fe3 Fe -0.34311(9) 1.61572(5) -0.26269(11) 0.0423(4) Uani 1 1 d . B .
Cl1 Cl -0.05834(17) 1.58843(11) -0.1170(2) 0.0592(7) Uani 1 1 d . . .
Cl2 Cl -0.41958(18) 1.64156(10) -0.4348(2) 0.0582(7) Uani 1 1 d . . .
S1 S -0.41719(15) 1.60191(9) -0.1526(2) 0.0445(6) Uani 1 1 d . B .
S2 S -0.27486(16) 1.54398(9) -0.27667(19) 0.0441(6) Uani 1 1 d . . .
S3 S -0.20981(16) 1.56450(10) 0.0301(2) 0.0477(6) Uani 1 1 d . B .
S4 S -0.24351(17) 1.67094(10) -0.1542(2) 0.0495(7) Uani 1 1 d . B .
N1 n -0.4285(4) 1.4928(3) -0.2476(6) 0.0371(17) Uani 1 1 d . . .
N2 n -0.4478(5) 1.4447(3) -0.2277(6) 0.0431(19) Uani 1 1 d . B .
N3 n -0.2628(5) 1.4586(3) -0.1015(7) 0.049(2) Uani 1 1 d . . .
N4 n -0.3063(5) 1.4155(3) -0.1059(7) 0.052(2) Uani 1 1 d . B .
N5 n -0.3730(4) 1.4995(3) -0.0082(6) 0.0398(18) Uani 1 1 d . . .
N6 n -0.4016(5) 1.4519(3) -0.0207(6) 0.0417(18) Uani 1 1 d . B .
C1 C -0.4833(6) 1.5059(4) -0.3465(8) 0.044(2) Uani 1 1 d . B .
H1 H -0.4846 1.5378 -0.3812 0.053 Uiso 1 1 calc R . .
C2 C -0.5382(7) 1.4672(4) -0.3923(8) 0.056(3) Uani 1 1 d . . .
H2 H -0.5832 1.4670 -0.4621 0.067 Uiso 1 1 calc R B .
C3 C -0.5134(7) 1.4285(4) -0.3142(8) 0.053(3) Uani 1 1 d . B .
H3 H -0.5386 1.3962 -0.3209 0.064 Uiso 1 1 calc R . .
C4 C -0.1857(7) 1.4447(4) -0.0851(10) 0.063(3) Uani 1 1 d . B .
H4 H -0.1421 1.4674 -0.0797 0.076 Uiso 1 1 calc R . .
C5 C -0.1772(8) 1.3921(5) -0.0769(13) 0.091(5) Uani 1 1 d . . .
H5 H -0.1288 1.3725 -0.0643 0.109 Uiso 1 1 calc R B .
C6 C -0.2559(8) 1.3755(4) -0.0915(11) 0.076(4) Uani 1 1 d . B .
H6 H -0.2718 1.3412 -0.0914 0.092 Uiso 1 1 calc R . .
C7 C -0.3827(6) 1.5184(4) 0.0844(7) 0.045(2) Uani 1 1 d . B .
H7 H -0.3685 1.5518 0.1124 0.054 Uiso 1 1 calc R . .
C8 C -0.4166(6) 1.4816(4) 0.1317(8) 0.050(3) Uani 1 1 d . . .
H8 H -0.4295 1.4845 0.1973 0.060 Uiso 1 1 calc R B .
C9 C -0.4276(6) 1.4401(4) 0.0638(7) 0.044(2) Uani 1 1 d . B .
H9 H -0.4497 1.4085 0.0743 0.053 Uiso 1 1 calc R . .
B1 B -0.3983(7) 1.4182(4) -0.1182(9) 0.045(3) Uani 1 1 d . . .
H1A H -0.4210 1.3837 -0.1149 0.054 Uiso 1 1 calc R B .
P2 P -0.01701(16) 1.12874(10) 1.0085(2) 0.0466(6) Uani 1 1 d . . .
C16 C -0.0301(5) 1.1950(2) 1.0460(7) 0.048(3) Uani 0.801(8) 1 d PGU A 1
C17 C -0.0979(5) 1.2077(3) 1.0738(8) 0.059(3) Uani 0.801(8) 1 d PGU A 1
H17 H -0.1373 1.1826 1.0727 0.071 Uiso 0.801(8) 1 calc PR A 1
C18 C -0.1080(4) 1.2571(3) 1.1034(8) 0.063(4) Uani 0.801(8) 1 d PGU A 1
H18 H -0.1543 1.2658 1.1224 0.076 Uiso 0.801(8) 1 calc PR A 1
C19 C -0.0502(5) 1.2938(2) 1.1050(8) 0.060(3) Uani 0.801(8) 1 d PGU A 1
H19 H -0.0571 1.3276 1.1252 0.072 Uiso 0.801(8) 1 calc PR A 1
C20 C 0.0176(5) 1.2811(3) 1.0772(7) 0.047(3) Uani 0.801(8) 1 d PGU A 1
H20 H 0.0570 1.3062 1.0783 0.057 Uiso 0.801(8) 1 calc PR A 1
C21 C 0.0276(4) 1.2317(3) 1.0477(7) 0.047(3) Uani 0.801(8) 1 d PGU A 1
H21 H 0.0740 1.2230 1.0286 0.056 Uiso 0.801(8) 1 calc PR A 1
C16B C -0.027(2) 1.1941(9) 0.968(3) 0.048(6) Uani 0.199(8) 1 d PGU A 2
C17B C -0.0970(19) 1.2126(11) 0.883(3) 0.063(9) Uani 0.199(8) 1 d PGU A 2
H17A H -0.1394 1.1901 0.8406 0.076 Uiso 0.199(8) 1 calc PR A 2
C18B C -0.1045(18) 1.2641(12) 0.860(3) 0.060(9) Uani 0.199(8) 1 d PGU A 2
H18A H -0.1521 1.2767 0.8016 0.072 Uiso 0.199(8) 1 calc PR A 2
C19B C -0.042(2) 1.2971(9) 0.922(3) 0.056(8) Uani 0.199(8) 1 d PGU A 2
H19A H -0.0476 1.3323 0.9059 0.067 Uiso 0.199(8) 1 calc PR A 2
C20B C 0.0272(19) 1.2786(12) 1.007(3) 0.054(6) Uani 0.199(8) 1 d PGU A 2
H20A H 0.0696 1.3012 1.0492 0.064 Uiso 0.199(8) 1 calc PR A 2
C21B C 0.0347(18) 1.2271(13) 1.030(3) 0.047(6) Uani 0.199(8) 1 d PGU A 2
H21A H 0.0823 1.2145 1.0882 0.056 Uiso 0.199(8) 1 calc PR A 2
C22 C 0.0860(6) 1.1156(4) 1.0139(8) 0.047(2) Uani 1 1 d . A 2
C23 C 0.1125(6) 1.1380(4) 0.9334(8) 0.046(2) Uani 1 1 d . A 2
H23 H 0.0765 1.1595 0.8775 0.056 Uiso 1 1 calc R A 2
C24 C 0.1909(7) 1.1284(5) 0.9365(9) 0.058(3) Uani 1 1 d . A 2
H24 H 0.2094 1.1439 0.8829 0.070 Uiso 1 1 calc R A 2
C25 C 0.2426(7) 1.0971(5) 1.0149(9) 0.062(3) Uani 1 1 d . A 2
H25 H 0.2968 1.0909 1.0161 0.074 Uiso 1 1 calc R A 2
C26 C 0.2156(7) 1.0739(5) 1.0945(9) 0.063(3) Uani 1 1 d . A 2
H26 H 0.2515 1.0519 1.1494 0.076 Uiso 1 1 calc R A 2
C27 C 0.1358(6) 1.0832(4) 1.0925(8) 0.057(3) Uani 1 1 d . A 2
H27 H 0.1165 1.0673 1.1448 0.068 Uiso 1 1 calc R A 2
C28 C -0.0368(10) 1.0913(5) 1.1135(9) 0.060(3) Uani 0.680(15) 1 d PGU A 1
C29 C -0.0840(10) 1.0477(5) 1.0792(8) 0.064(3) Uani 0.680(15) 1 d PGU A 1
H29 H -0.1089 1.0401 1.0018 0.077 Uiso 0.680(15) 1 calc PR A 1
C30 C -0.0946(8) 1.0153(4) 1.1582(11) 0.069(3) Uani 0.680(15) 1 d PGU A 1
H30 H -0.1269 0.9855 1.1347 0.082 Uiso 0.680(15) 1 calc PR A 1
C31 C -0.0582(8) 1.0266(5) 1.2715(10) 0.066(3) Uani 0.680(15) 1 d PGU A 1
H31 H -0.0655 1.0044 1.3254 0.079 Uiso 0.680(15) 1 calc PR A 1
C32 C -0.0110(7) 1.0702(5) 1.3058(8) 0.063(3) Uani 0.680(15) 1 d PGU A 1
H32 H 0.0139 1.0778 1.3832 0.075 Uiso 0.680(15) 1 calc PR A 1
C33 C -0.0003(8) 1.1025(4) 1.2268(10) 0.060(3) Uani 0.680(15) 1 d PGU A 1
H33 H 0.0319 1.1323 1.2502 0.072 Uiso 0.680(15) 1 calc PR A 1
C28B C -0.032(2) 1.0969(12) 1.1173(18) 0.061(3) Uani 0.320(15) 1 d PGU A 2
C29B C -0.062(2) 1.0483(12) 1.1185(19) 0.064(3) Uani 0.320(15) 1 d PGU A 2
H29A H -0.0843 1.0297 1.0509 0.077 Uiso 0.320(15) 1 calc PR A 2
C30B C -0.0598(19) 1.0271(9) 1.219(2) 0.066(3) Uani 0.320(15) 1 d PGU A 2
H30A H -0.0805 0.9939 1.2195 0.079 Uiso 0.320(15) 1 calc PR A 2
C31B C -0.0273(19) 1.0544(11) 1.3177(19) 0.066(4) Uani 0.320(15) 1 d PGU A 2
H31A H -0.0258 1.0399 1.3861 0.079 Uiso 0.320(15) 1 calc PR A 2
C32B C 0.0029(17) 1.1030(11) 1.3165(19) 0.066(3) Uani 0.320(15) 1 d PGU A 2
H32A H 0.0251 1.1217 1.3841 0.079 Uiso 0.320(15) 1 calc PR A 2
C33B C 0.001(2) 1.1242(9) 1.216(2) 0.063(3) Uani 0.320(15) 1 d PGU A 2
H33A H 0.0213 1.1574 1.2155 0.075 Uiso 0.320(15) 1 calc PR A 2
C34 C -0.0890(8) 1.1134(7) 0.8765(11) 0.058(4) Uani 0.633(16) 1 d PGU A 1
C35 C -0.1674(8) 1.1348(6) 0.8326(11) 0.069(5) Uani 0.633(16) 1 d PGU A 1
H35 H -0.1820 1.1616 0.8711 0.083 Uiso 0.633(16) 1 calc PR A 1
C36 C -0.2245(7) 1.1169(7) 0.7324(11) 0.079(5) Uani 0.633(16) 1 d PGU A 1
H36 H -0.2781 1.1315 0.7024 0.095 Uiso 0.633(16) 1 calc PR A 1
C37 C -0.2032(9) 1.0776(6) 0.6761(10) 0.073(4) Uani 0.633(16) 1 d PGU A 1
H37 H -0.2423 1.0654 0.6076 0.087 Uiso 0.633(16) 1 calc PR A 1
C38 C -0.1248(11) 1.0562(6) 0.7200(14) 0.071(4) Uani 0.633(16) 1 d PGU A 1
H38 H -0.1103 1.0294 0.6815 0.085 Uiso 0.633(16) 1 calc PR A 1
C39 C -0.0677(8) 1.0741(7) 0.8201(16) 0.065(4) Uani 0.633(16) 1 d PGU A 1
H39 H -0.0141 1.0595 0.8501 0.078 Uiso 0.633(16) 1 calc PR A 1
C34B C -0.0904(13) 1.1002(12) 0.875(2) 0.063(5) Uani 0.367(16) 1 d PGU A 2
C35B C -0.1734(15) 1.1017(11) 0.8624(18) 0.067(5) Uani 0.367(16) 1 d PGU A 2
H35A H -0.1901 1.1198 0.9146 0.080 Uiso 0.367(16) 1 calc PR A 2
C36B C -0.2320(12) 1.0769(12) 0.773(2) 0.074(5) Uani 0.367(16) 1 d PGU A 2
H36A H -0.2887 1.0779 0.7643 0.089 Uiso 0.367(16) 1 calc PR A 2
C37B C -0.2075(17) 1.0504(11) 0.6967(19) 0.074(6) Uani 0.367(16) 1 d PGU A 2
H37A H -0.2476 1.0334 0.6357 0.088 Uiso 0.367(16) 1 calc PR A 2
C38B C -0.1245(19) 1.0489(12) 0.710(3) 0.071(5) Uani 0.367(16) 1 d PGU A 2
H38A H -0.1078 1.0308 0.6574 0.085 Uiso 0.367(16) 1 calc PR A 2
C39B C -0.0660(13) 1.0737(15) 0.799(3) 0.060(5) Uani 0.367(16) 1 d PGU A 2
H39A H -0.0092 1.0727 0.8078 0.072 Uiso 0.367(16) 1 calc PR A 2
O1S O -0.3091(14) 1.3466(7) -0.526(2) 0.114(6) Uani 0.50 1 d PDU . .
C1S C -0.310(2) 1.4059(12) -0.410(3) 0.130(9) Uani 0.50 1 d PDU . .
C2S C -0.341(2) 1.3925(9) -0.527(3) 0.124(7) Uani 0.50 1 d PDU . .
C3S C -0.3707(17) 1.3205(12) -0.603(3) 0.127(7) Uani 0.50 1 d PDU . .
C4S C -0.356(2) 1.2739(12) -0.654(4) 0.145(10) Uani 0.50 1 d PDU . .
P1 P -0.2989(2) 1.68195(12) 0.0959(3) 0.0394(9) Uani 0.815(6) 1 d P B 1
C10 C -0.3528(7) 1.6586(4) 0.1830(9) 0.057(3) Uani 1 1 d . B 1
H10B H -0.4083 1.6470 0.1337 0.069 Uiso 1 1 calc R B 1
H10A H -0.3225 1.6289 0.2248 0.069 Uiso 1 1 calc R B 1
C11 C -0.3636(9) 1.6970(5) 0.2681(11) 0.097(5) Uani 1 1 d . B 1
H11A H -0.3923 1.6806 0.3122 0.145 Uiso 1 1 calc R B 1
H11C H -0.3962 1.7260 0.2278 0.145 Uiso 1 1 calc R B 1
H11B H -0.3091 1.7087 0.3182 0.145 Uiso 1 1 calc R B 1
C12 C -0.3506(9) 1.7403(5) 0.0390(10) 0.082(4) Uani 1 1 d . B 1
H12B H -0.3473 1.7633 0.1014 0.098 Uiso 1 1 calc R B 1
H12A H -0.3215 1.7567 -0.0055 0.098 Uiso 1 1 calc R B 1
C13 C -0.4422(8) 1.7326(5) -0.0356(12) 0.086(4) Uani 1 1 d . B 1
H13C H -0.4673 1.7655 -0.0639 0.129 Uiso 1 1 calc R B 1
H13B H -0.4715 1.7169 0.0084 0.129 Uiso 1 1 calc R B 1
H13A H -0.4458 1.7107 -0.0987 0.129 Uiso 1 1 calc R B 1
C14 C -0.1993(7) 1.7043(4) 0.1940(9) 0.063(3) Uani 1 1 d . B 1
H14B H -0.2094 1.7311 0.2415 0.076 Uiso 1 1 calc R B 1
H14A H -0.1710 1.6760 0.2436 0.076 Uiso 1 1 calc R B 1
C15 C -0.1450(7) 1.7242(4) 0.1404(8) 0.080(4) Uani 1 1 d . B 1
H15B H -0.0927 1.7351 0.1977 0.120 Uiso 1 1 calc R B 1
H15C H -0.1715 1.7531 0.0933 0.120 Uiso 1 1 calc R B 1
H15A H -0.1340 1.6978 0.0940 0.120 Uiso 1 1 calc R B 1
P1B P -0.3423(7) 1.6930(4) 0.0492(8) 0.0394(9) Uani 0.185(6) 1 d PR B 2

loop_
_atom_site_aniso_label
_atom_site_aniso_U_11
_atom_site_aniso_U_22
_atom_site_aniso_U_33
_atom_site_aniso_U_23
_atom_site_aniso_U_13
_atom_site_aniso_U_12
Mo1 0.0434(5) 0.0441(5) 0.0372(4) -0.0034(4) 0.0282(4) -0.0067(4)
Fe1 0.0639(10) 0.0471(8) 0.0489(8) -0.0123(7) 0.0415(8) -0.0156(7)
Fe2 0.0524(9) 0.0513(8) 0.0451(8) -0.0048(6) 0.0356(7) -0.0116(7)
Fe3 0.0526(9) 0.0429(8) 0.0441(7) -0.0049(6) 0.0328(7) -0.0088(7)
Cl1 0.0553(16) 0.0777(19) 0.0627(16) -0.0061(14) 0.0429(14) -0.0127(14)
Cl2 0.0702(18) 0.0540(16) 0.0548(15) 0.0033(12) 0.0278(14) -0.0065(14)
S1 0.0485(15) 0.0454(14) 0.0539(14) -0.0029(11) 0.0357(12) -0.0038(11)
S2 0.0562(15) 0.0475(14) 0.0445(13) -0.0061(11) 0.0374(12) -0.0087(12)
S3 0.0500(15) 0.0621(16) 0.0401(13) -0.0046(12) 0.0272(12) -0.0175(13)
S4 0.0653(17) 0.0466(14) 0.0564(15) -0.0091(12) 0.0458(14) -0.0154(13)
N1 0.038(4) 0.042(4) 0.041(4) -0.004(3) 0.026(4) -0.006(3)
N2 0.048(5) 0.047(5) 0.044(4) -0.007(4) 0.027(4) -0.012(4)
N3 0.057(5) 0.044(5) 0.063(5) 0.002(4) 0.043(5) -0.008(4)
N4 0.058(6) 0.053(5) 0.060(5) 0.008(4) 0.038(5) 0.006(4)
N5 0.038(4) 0.055(5) 0.033(4) -0.003(4) 0.020(3) -0.006(4)
N6 0.041(5) 0.047(5) 0.045(4) 0.002(4) 0.025(4) -0.006(4)
C1 0.050(6) 0.051(6) 0.042(5) 0.002(5) 0.029(5) -0.011(5)
C2 0.062(7) 0.076(8) 0.035(5) -0.009(5) 0.024(5) -0.023(6)
C3 0.064(7) 0.054(6) 0.052(6) -0.009(5) 0.033(6) -0.021(6)
C4 0.058(7) 0.064(7) 0.087(8) 0.011(6) 0.049(7) 0.004(6)
C5 0.078(9) 0.073(9) 0.153(14) 0.037(9) 0.078(10) 0.027(7)
C6 0.089(10) 0.048(7) 0.118(11) 0.016(7) 0.068(9) 0.007(7)
C7 0.042(6) 0.064(7) 0.033(5) -0.004(4) 0.020(4) -0.012(5)
C8 0.052(6) 0.070(7) 0.035(5) 0.004(5) 0.024(5) -0.011(5)
C9 0.038(5) 0.062(7) 0.035(5) 0.009(5) 0.017(4) -0.004(5)
B1 0.041(6) 0.048(7) 0.050(6) 0.000(5) 0.022(5) -0.007(5)
P2 0.0390(14) 0.0470(15) 0.0564(16) 0.0052(12) 0.0205(12) -0.0014(12)
C16 0.044(6) 0.047(6) 0.057(6) 0.006(5) 0.026(5) 0.002(5)
C17 0.045(7) 0.051(7) 0.085(8) -0.002(6) 0.029(6) -0.003(6)
C18 0.046(7) 0.044(7) 0.098(9) -0.006(7) 0.024(7) 0.001(5)
C19 0.052(7) 0.038(6) 0.080(8) 0.000(6) 0.013(6) 0.007(5)
C20 0.049(6) 0.040(5) 0.052(6) 0.004(5) 0.017(5) -0.006(5)
C21 0.043(6) 0.047(6) 0.050(6) 0.007(5) 0.016(5) 0.001(5)
C16B 0.046(10) 0.049(10) 0.051(11) 0.004(10) 0.021(10) 0.001(9)
C17B 0.058(15) 0.049(14) 0.068(16) 0.009(14) 0.006(13) 0.002(14)
C18B 0.054(16) 0.048(15) 0.071(17) 0.017(14) 0.015(13) 0.000(13)
C19B 0.061(15) 0.050(14) 0.059(16) 0.006(13) 0.024(13) 0.001(12)
C20B 0.052(11) 0.048(10) 0.059(11) 0.000(10) 0.018(10) -0.002(10)
C21B 0.045(9) 0.046(9) 0.050(9) 0.002(9) 0.019(8) 0.002(9)
C22 0.038(5) 0.064(7) 0.044(5) 0.008(5) 0.022(5) 0.002(5)
C23 0.044(6) 0.053(6) 0.047(6) 0.000(5) 0.023(5) -0.005(5)
C24 0.051(7) 0.083(8) 0.047(6) -0.016(6) 0.027(5) -0.006(6)
C25 0.042(6) 0.094(9) 0.056(7) -0.013(6) 0.025(5) 0.003(6)
C26 0.059(7) 0.079(8) 0.049(6) 0.000(6) 0.016(6) 0.013(6)
C27 0.046(6) 0.087(8) 0.044(6) 0.009(6) 0.026(5) 0.011(6)
C28 0.059(6) 0.067(6) 0.075(5) 0.009(5) 0.048(5) 0.005(5)
C29 0.064(6) 0.066(6) 0.082(6) 0.013(5) 0.050(5) 0.004(5)
C30 0.069(6) 0.065(6) 0.091(6) 0.013(6) 0.052(5) 0.004(5)
C31 0.068(6) 0.068(6) 0.088(6) 0.019(6) 0.059(5) 0.007(5)
C32 0.063(6) 0.069(6) 0.080(5) 0.021(5) 0.056(5) 0.004(5)
C33 0.060(5) 0.070(6) 0.074(5) 0.018(5) 0.050(5) 0.004(5)
C28B 0.060(6) 0.068(6) 0.077(5) 0.011(6) 0.049(6) 0.005(5)
C29B 0.064(6) 0.067(6) 0.080(6) 0.012(6) 0.050(6) 0.005(5)
C30B 0.067(6) 0.070(6) 0.082(6) 0.017(6) 0.053(6) 0.007(6)
C31B 0.065(7) 0.074(7) 0.082(6) 0.017(6) 0.054(6) 0.006(6)
C32B 0.064(7) 0.075(7) 0.078(6) 0.014(7) 0.049(6) 0.007(6)
C33B 0.061(6) 0.071(7) 0.076(6) 0.012(6) 0.048(6) 0.004(6)
C34 0.041(6) 0.074(9) 0.058(7) -0.008(7) 0.017(6) 0.000(7)
C35 0.053(7) 0.082(10) 0.064(8) -0.014(8) 0.011(7) 0.012(8)
C36 0.050(8) 0.101(11) 0.072(9) -0.015(8) 0.004(7) 0.017(8)
C37 0.052(7) 0.098(10) 0.061(8) -0.021(8) 0.012(6) -0.003(8)
C38 0.053(7) 0.093(9) 0.064(7) -0.026(7) 0.018(6) -0.002(7)
C39 0.047(7) 0.081(8) 0.061(8) -0.015(7) 0.013(6) 0.000(6)
C34B 0.043(8) 0.085(11) 0.058(8) -0.008(8) 0.016(7) 0.005(8)
C35B 0.046(8) 0.096(11) 0.059(9) -0.006(9) 0.020(7) -0.001(9)
C36B 0.049(9) 0.107(12) 0.064(10) -0.012(10) 0.019(8) -0.007(10)
C37B 0.053(8) 0.101(12) 0.064(9) -0.018(10) 0.019(8) -0.005(10)
C38B 0.052(8) 0.095(10) 0.063(9) -0.021(8) 0.016(8) -0.004(9)
C39B 0.046(8) 0.083(9) 0.052(9) -0.015(8) 0.018(7) 0.001(8)
O1S 0.129(14) 0.089(11) 0.160(15) -0.019(9) 0.097(12) 0.033(9)
C1S 0.16(2) 0.078(15) 0.162(18) -0.041(14) 0.074(18) -0.003(16)
C2S 0.140(15) 0.093(12) 0.161(16) -0.014(11) 0.080(14) 0.032(11)
C3S 0.129(15) 0.099(12) 0.178(17) -0.012(11) 0.086(13) 0.032(11)
C4S 0.12(2) 0.106(17) 0.20(2) -0.042(14) 0.057(18) 0.008(15)
P1 0.049(2) 0.0407(17) 0.0352(19) -0.0007(14) 0.0231(17) -0.0005(15)
C10 0.078(8) 0.059(7) 0.053(6) -0.005(5) 0.047(6) -0.001(6)
C11 0.140(13) 0.093(10) 0.105(10) -0.053(8) 0.101(10) -0.058(9)
C12 0.103(11) 0.080(9) 0.066(8) -0.003(7) 0.035(8) 0.005(8)
C13 0.079(10) 0.069(9) 0.100(10) -0.022(8) 0.020(8) 0.022(7)
C14 0.090(9) 0.051(6) 0.059(7) -0.016(5) 0.039(7) -0.001(6)
C15 0.093(10) 0.074(9) 0.068(8) -0.001(7) 0.021(8) -0.008(7)
P1B 0.049(2) 0.0407(17) 0.0352(19) -0.0007(14) 0.0231(17) -0.0005(15)

loop_
_atom_type_symbol
_atom_type_description
_atom_type_scat_dispersion_real
_atom_type_scat_dispersion_imag
_atom_type_scat_source
C C 0.0033 0.0016 'International Tables Vol C Tables 4.2.6.8 and 6.1.1.4'
H H 0.0000 0.0000 'International Tables Vol C Tables 4.2.6.8 and 6.1.1.4'
N N 0.0061 0.0033 'International Tables Vol C Tables 4.2.6.8 and 6.1.1.4'
B B 0.0013 0.0007 'International Tables Vol C Tables 4.2.6.8 and 6.1.1.4'
P P 0.1023 0.0942 'International Tables Vol C Tables 4.2.6.8 and 6.1.1.4'
S S 0.1246 0.1234 'International Tables Vol C Tables 4.2.6.8 and 6.1.1.4'
Cl Cl 0.1484 0.1585 'International Tables Vol C Tables 4.2.6.8 and 6.1.1.4'
Fe Fe 0.3463 0.8444 'International Tables Vol C Tables 4.2.6.8 and 6.1.1.4'
Mo Mo -1.6832 0.6857 'International Tables Vol C Tables 4.2.6.8 and 6.1.1.4'
O O 0.0106 0.0060 'International Tables Vol C Tables 4.2.6.8 and 6.1.1.4'

loop_
_geom_angle_atom_site_label_1
_geom_angle_atom_site_label_2
_geom_angle_atom_site_label_3
_geom_angle
N1 Mo1 N5 80.2(3)
N1 Mo1 N3 82.7(3)
N5 Mo1 N3 77.9(3)
N1 Mo1 S2 86.50(18)
N5 Mo1 S2 160.5(2)
N3 Mo1 S2 86.37(19)
N1 Mo1 S1 85.5(2)
N5 Mo1 S1 88.7(2)
N3 Mo1 S1 163.5(2)
S2 Mo1 S1 104.50(9)
N1 Mo1 S3 166.2(2)
N5 Mo1 S3 87.5(2)
N3 Mo1 S3 88.6(2)
S2 Mo1 S3 103.72(9)
S1 Mo1 S3 100.58(10)
N1 Mo1 Fe3 94.2(2)
N5 Mo1 Fe3 141.4(2)
N3 Mo1 Fe3 139.67(19)
S2 Mo1 Fe3 53.31(7)
S1 Mo1 Fe3 52.72(7)
S3 Mo1 Fe3 99.43(8)
N1 Mo1 Fe2 139.20(18)
N5 Mo1 Fe2 140.14(19)
N3 Mo1 Fe2 97.9(2)
S2 Mo1 Fe2 53.03(7)
S1 Mo1 Fe2 98.59(8)
S3 Mo1 Fe2 52.64(7)
Fe3 Mo1 Fe2 59.45(5)
N1 Mo1 Fe1 136.8(2)
N5 Mo1 Fe1 99.9(2)
N3 Mo1 Fe1 140.1(2)
S2 Mo1 Fe1 99.56(7)
S1 Mo1 Fe1 51.40(8)
S3 Mo1 Fe1 51.56(8)
Fe3 Mo1 Fe1 59.02(5)
Fe2 Mo1 Fe1 58.33(5)
S4 Fe1 S1 105.67(11)
S4 Fe1 S3 107.55(11)
S1 Fe1 S3 109.73(11)
S4 Fe1 P1 110.30(12)
S1 Fe1 P1 113.11(12)
S3 Fe1 P1 110.25(13)
S4 Fe1 P1B 105.8(2)
S1 Fe1 P1B 96.5(3)
S3 Fe1 P1B 129.2(3)
P1 Fe1 P1B 20.4(2)
S4 Fe1 Fe2 56.30(8)
S1 Fe1 Fe2 104.16(9)
S3 Fe1 Fe2 54.81(7)
P1 Fe1 Fe2 142.72(11)
P1B Fe1 Fe2 155.6(3)
S4 Fe1 Fe3 55.56(8)
S1 Fe1 Fe3 54.23(7)
S3 Fe1 Fe3 104.12(8)
P1 Fe1 Fe3 145.58(12)
P1B Fe1 Fe3 126.3(3)
Fe2 Fe1 Fe3 60.57(5)
S4 Fe1 Mo1 104.54(8)
S1 Fe1 Mo1 56.04(7)
S3 Fe1 Mo1 56.50(8)
P1 Fe1 Mo1 145.15(9)
P1B Fe1 Mo1 143.7(3)
Fe2 Fe1 Mo1 60.64(5)
Fe3 Fe1 Mo1 59.98(4)
Cl1 Fe2 S3 114.70(11)
Cl1 Fe2 S2 112.15(10)
S3 Fe2 S2 109.63(10)
Cl1 Fe2 S4 111.22(11)
S3 Fe2 S4 102.69(10)
S2 Fe2 S4 105.69(11)
Cl1 Fe2 Fe1 143.94(10)
S3 Fe2 Fe1 53.51(8)
S2 Fe2 Fe1 103.65(9)
S4 Fe2 Fe1 52.42(7)
Cl1 Fe2 Fe3 142.46(9)
S3 Fe2 Fe3 102.69(9)
S2 Fe2 Fe3 54.10(8)
S4 Fe2 Fe3 54.42(8)
Fe1 Fe2 Fe3 60.09(6)
Cl1 Fe2 Mo1 146.94(10)
S3 Fe2 Mo1 56.36(7)
S2 Fe2 Mo1 55.45(7)
S4 Fe2 Mo1 101.82(9)
Fe1 Fe2 Mo1 61.03(5)
Fe3 Fe2 Mo1 59.96(5)
Cl2 Fe3 S1 113.55(12)
Cl2 Fe3 S2 108.45(11)
S1 Fe3 S2 110.19(10)
Cl2 Fe3 S4 116.70(11)
S1 Fe3 S4 101.41(10)
S2 Fe3 S4 106.14(12)
Cl2 Fe3 Fe1 148.55(10)
S1 Fe3 Fe1 52.96(8)
S2 Fe3 Fe1 102.99(9)
S4 Fe3 Fe1 52.24(7)
Cl2 Fe3 Fe2 144.29(9)
S1 Fe3 Fe2 102.10(9)
S2 Fe3 Fe2 54.06(8)
S4 Fe3 Fe2 54.94(9)
Fe1 Fe3 Fe2 59.34(5)
Cl2 Fe3 Mo1 140.54(9)
S1 Fe3 Mo1 56.18(7)
S2 Fe3 Mo1 55.71(7)
S4 Fe3 Mo1 102.73(9)
Fe1 Fe3 Mo1 61.00(5)
Fe2 Fe3 Mo1 60.59(5)
Fe1 S1 Fe3 72.81(9)
Fe1 S1 Mo1 72.57(9)
Fe3 S1 Mo1 71.10(8)
Fe2 S2 Fe3 71.84(9)
Fe2 S2 Mo1 71.52(8)
Fe3 S2 Mo1 70.99(7)
Fe1 S3 Fe2 71.68(9)
Fe1 S3 Mo1 71.94(9)
Fe2 S3 Mo1 71.00(8)
Fe1 S4 Fe3 72.20(9)
Fe1 S4 Fe2 71.28(9)
Fe3 S4 Fe2 70.64(9)
C1 N1 N2 106.5(7)
C1 N1 Mo1 130.9(6)
N2 N1 Mo1 122.6(6)
C3 N2 N1 109.6(8)
C3 N2 B1 129.9(8)
N1 N2 B1 120.5(8)
C4 N3 N4 106.6(8)
C4 N3 Mo1 131.1(7)
N4 N3 Mo1 122.2(6)
C6 N4 N3 109.3(9)
C6 N4 B1 130.5(9)
N3 N4 B1 120.1(8)
N6 N5 C7 107.1(7)
N6 N5 Mo1 122.2(5)
C7 N5 Mo1 130.7(6)
N5 N6 C9 109.7(7)
N5 N6 B1 120.9(7)
C9 N6 B1 129.3(8)
N1 C1 C2 111.0(9)
N1 C1 H1 124.5
C2 C1 H1 124.5
C1 C2 C3 104.8(9)
C1 C2 H2 127.6
C3 C2 H2 127.6
N2 C3 C2 108.1(9)
N2 C3 H3 126.0
C2 C3 H3 126.0
N3 C4 C5 111.1(10)
N3 C4 H4 124.4
C5 C4 H4 124.4
C6 C5 C4 103.5(11)
C6 C5 H5 128.2
C4 C5 H5 128.2
N4 C6 C5 109.4(11)
N4 C6 H6 125.3
C5 C6 H6 125.3
N5 C7 C8 109.3(9)
N5 C7 H7 125.3
C8 C7 H7 125.3
C9 C8 C7 105.5(8)
C9 C8 H8 127.2
C7 C8 H8 127.2
N6 C9 C8 108.4(8)
N6 C9 H9 125.8
C8 C9 H9 125.8
N2 B1 N4 109.2(8)
N2 B1 N6 107.8(8)
N4 B1 N6 106.5(8)
N2 B1 H1A 111.1
N4 B1 H1A 111.1
N6 B1 H1A 111.1
C28B P2 C34 113.9(13)
C28B P2 C16B 132.4(17)
C34 P2 C16B 89.0(13)
C28B P2 C22 108.3(13)
C34 P2 C22 110.0(6)
C16B P2 C22 101.0(12)
C28B P2 C28 4.9(14)
C34 P2 C28 109.5(8)
C16B P2 C28 135.9(13)
C22 P2 C28 108.8(6)
C28B P2 C16 100.5(12)
C34 P2 C16 111.1(6)
C16B P2 C16 32.4(12)
C22 P2 C16 112.8(4)
C28 P2 C16 104.5(6)
C28B P2 C34B 106.7(15)
C34 P2 C34B 10.3(14)
C16B P2 C34B 99.3(15)
C22 P2 C34B 107.0(9)
C28 P2 C34B 102.0(11)
C16 P2 C34B 120.6(10)
C17 C16 C21 120.0
C17 C16 P2 119.4(4)
C21 C16 P2 120.6(4)
C16 C17 C18 120.0
C16 C17 H17 120.0
C18 C17 H17 120.0
C19 C18 C17 120.0
C19 C18 H18 120.0
C17 C18 H18 120.0
C18 C19 C20 120.0
C18 C19 H19 120.0
C20 C19 H19 120.0
C21 C20 C19 120.0
C21 C20 H20 120.0
C19 C20 H20 120.0
C20 C21 C16 120.0
C20 C21 H21 120.0
C16 C21 H21 120.0
C17B C16B C21B 120.0
C17B C16B P2 122.2(19)
C21B C16B P2 117.7(19)
C18B C17B C16B 120.0
C18B C17B H17A 120.0
C16B C17B H17A 120.0
C19B C18B C17B 120.0
C19B C18B H18A 120.0
C17B C18B H18A 120.0
C18B C19B C20B 120.0
C18B C19B H19A 120.0
C20B C19B H19A 120.0
C19B C20B C21B 120.0
C19B C20B H20A 120.0
C21B C20B H20A 120.0
C20B C21B C16B 120.0
C20B C21B H21A 120.0
C16B C21B H21A 120.0
C27 C22 C23 121.3(9)
C27 C22 P2 120.2(7)
C23 C22 P2 118.5(8)
C24 C23 C22 119.2(10)
C24 C23 H23 120.4
C22 C23 H23 120.4
C25 C24 C23 121.0(10)
C25 C24 H24 119.5
C23 C24 H24 119.5
C24 C25 C26 119.8(10)
C24 C25 H25 120.1
C26 C25 H25 120.1
C27 C26 C25 119.8(10)
C27 C26 H26 120.1
C25 C26 H26 120.1
C22 C27 C26 118.8(9)
C22 C27 H27 120.6
C26 C27 H27 120.6
C29 C28 C33 120.0
C29 C28 P2 118.0(8)
C33 C28 P2 121.7(8)
C30 C29 C28 120.0
C30 C29 H29 120.0
C28 C29 H29 120.0
C29 C30 C31 120.0
C29 C30 H30 120.0
C31 C30 H30 120.0
C30 C31 C32 120.0
C30 C31 H31 120.0
C32 C31 H31 120.0
C31 C32 C33 120.0
C31 C32 H32 120.0
C33 C32 H32 120.0
C32 C33 C28 120.0
C32 C33 H33 120.0
C28 C33 H33 120.0
C29B C28B C33B 120.0
C29B C28B P2 128.8(18)
C33B C28B P2 110.8(18)
C30B C29B C28B 120.0
C30B C29B H29A 120.0
C28B C29B H29A 120.0
C29B C30B C31B 120.0
C29B C30B H30A 120.0
C31B C30B H30A 120.0
C30B C31B C32B 120.0
C30B C31B H31A 120.0
C32B C31B H31A 120.0
C31B C32B C33B 120.0
C31B C32B H32A 120.0
C33B C32B H32A 120.0
C32B C33B C28B 120.0
C32B C33B H33A 120.0
C28B C33B H33A 120.0
C35 C34 C39 120.0
C35 C34 P2 123.2(9)
C39 C34 P2 116.5(9)
C34 C35 C36 120.0
C34 C35 H35 120.0
C36 C35 H35 120.0
C37 C36 C35 120.0
C37 C36 H36 120.0
C35 C36 H36 120.0
C36 C37 C38 120.0
C36 C37 H37 120.0
C38 C37 H37 120.0
C39 C38 C37 120.0
C39 C38 H38 120.0
C37 C38 H38 120.0
C38 C39 C34 120.0
C38 C39 H39 120.0
C34 C39 H39 120.0
C35B C34B C39B 120.0
C35B C34B P2 115.3(16)
C39B C34B P2 124.3(16)
C36B C35B C34B 120.0
C36B C35B H35A 120.0
C34B C35B H35A 120.0
C35B C36B C37B 120.0
C35B C36B H36A 120.0
C37B C36B H36A 120.0
C36B C37B C38B 120.0
C36B C37B H37A 120.0
C38B C37B H37A 120.0
C39B C38B C37B 120.0
C39B C38B H38A 120.0
C37B C38B H38A 120.0
C38B C39B C34B 120.0
C38B C39B H39A 120.0
C34B C39B H39A 120.0
C2S O1S C3S 104(3)
O1S C2S C1S 103(2)
O1S C3S C4S 123(3)
C12 P1 C10 104.4(6)
C12 P1 C14 102.0(6)
C10 P1 C14 104.9(5)
C12 P1 Fe1 110.9(4)
C10 P1 Fe1 117.0(4)
C14 P1 Fe1 115.9(4)
C11 C10 P1 115.8(8)
C11 C10 H10B 108.3
P1 C10 H10B 108.3
C11 C10 H10A 108.3
P1 C10 H10A 108.3
H10B C10 H10A 107.4
C10 C11 H11A 109.5
C10 C11 H11C 109.5
H11A C11 H11C 109.5
C10 C11 H11B 109.5
H11A C11 H11B 109.5
H11C C11 H11B 109.5
C13 C12 P1 112.8(10)
C13 C12 H12B 109.0
P1 C12 H12B 109.0
C13 C12 H12A 109.0
P1 C12 H12A 109.0
H12B C12 H12A 107.8
C12 C13 H13C 109.5
C12 C13 H13B 109.5
H13C C13 H13B 109.5
C12 C13 H13A 109.5
H13C C13 H13A 109.5
H13B C13 H13A 109.5
C15 C14 P1 113.9(8)
C15 C14 H14B 108.8
P1 C14 H14B 108.8
C15 C14 H14A 108.8
P1 C14 H14A 108.8
H14B C14 H14A 107.7
C14 C15 H15B 109.5
C14 C15 H15C 109.5
H15B C15 H15C 109.5
C14 C15 H15A 109.5
H15B C15 H15A 109.5
H15C C15 H15A 109.5

loop_
_geom_bond_atom_site_label_1
_geom_bond_atom_site_label_2
_geom_bond_distance
Mo1 N1 2.221(7)
Mo1 N5 2.237(7)
Mo1 N3 2.237(8)
Mo1 S2 2.348(2)
Mo1 S1 2.359(3)
Mo1 S3 2.380(3)
Mo1 Fe3 2.6865(18)
Mo1 Fe2 2.7035(18)
Mo1 Fe1 2.7139(19)
Fe1 S4 2.209(3)
Fe1 S1 2.223(3)
Fe1 S3 2.236(3)
Fe1 P1 2.277(3)
Fe1 P1B 2.370(10)
Fe1 Fe2 2.640(2)
Fe1 Fe3 2.660(2)
Fe2 Cl1 2.249(3)
Fe2 S3 2.273(3)
Fe2 S2 2.277(3)
Fe2 S4 2.319(3)
Fe2 Fe3 2.673(2)
Fe3 Cl2 2.230(3)
Fe3 S1 2.259(3)
Fe3 S2 2.279(3)
Fe3 S4 2.304(3)
N1 C1 1.327(12)
N1 N2 1.363(10)
N2 C3 1.339(12)
N2 B1 1.525(13)
N3 C4 1.330(13)
N3 N4 1.359(11)
N4 C6 1.341(13)
N4 B1 1.548(13)
N5 N6 1.341(10)
N5 C7 1.356(11)
N6 C9 1.354(11)
N6 B1 1.553(13)
C1 C2 1.376(13)
C1 H1 0.9500
C2 C3 1.387(14)
C2 H2 0.9500
C3 H3 0.9500
C4 C5 1.398(16)
C4 H4 0.9500
C5 C6 1.381(17)
C5 H5 0.9500
C6 H6 0.9500
C7 C8 1.387(13)
C7 H7 0.9500
C8 C9 1.370(13)
C8 H8 0.9500
C9 H9 0.9500
B1 H1A 1.0000
P2 C28B 1.728(18)
P2 C34 1.749(12)
P2 C16B 1.80(2)
P2 C22 1.799(9)
P2 C28 1.802(8)
P2 C16 1.852(6)
P2 C34B 1.88(2)
C16 C17 1.3900
C16 C21 1.3900
C17 C18 1.3900
C17 H17 0.9500
C18 C19 1.3900
C18 H18 0.9500
C19 C20 1.3900
C19 H19 0.9500
C20 C21 1.3900
C20 H20 0.9500
C21 H21 0.9500
C16B C17B 1.3900
C16B C21B 1.3900
C17B C18B 1.3900
C17B H17A 0.9500
C18B C19B 1.3900
C18B H18A 0.9500
C19B C20B 1.3900
C19B H19A 0.9500
C20B C21B 1.3900
C20B H20A 0.9500
C21B H21A 0.9500
C22 C27 1.365(13)
C22 C23 1.405(12)
C23 C24 1.371(13)
C23 H23 0.9500
C24 C25 1.359(15)
C24 H24 0.9500
C25 C26 1.411(15)
C25 H25 0.9500
C26 C27 1.398(14)
C26 H26 0.9500
C27 H27 0.9500
C28 C29 1.3900
C28 C33 1.3900
C29 C30 1.3900
C29 H29 0.9500
C30 C31 1.3900
C30 H30 0.9500
C31 C32 1.3900
C31 H31 0.9500
C32 C33 1.3900
C32 H32 0.9500
C33 H33 0.9500
C28B C29B 1.3900
C28B C33B 1.3900
C29B C30B 1.3900
C29B H29A 0.9500
C30B C31B 1.3900
C30B H30A 0.9500
C31B C32B 1.3900
C31B H31A 0.9500
C32B C33B 1.3900
C32B H32A 0.9500
C33B H33A 0.9500
C34 C35 1.3900
C34 C39 1.3900
C35 C36 1.3900
C35 H35 0.9500
C36 C37 1.3900
C36 H36 0.9500
C37 C38 1.3900
C37 H37 0.9500
C38 C39 1.3900
C38 H38 0.9500
C39 H39 0.9500
C34B C35B 1.3900
C34B C39B 1.3900
C35B C36B 1.3900
C35B H35A 0.9500
C36B C37B 1.3900
C36B H36A 0.9500
C37B C38B 1.3900
C37B H37A 0.9500
C38B C39B 1.3900
C38B H38A 0.9500
C39B H39A 0.9500
O1S C2S 1.336(10)
O1S C3S 1.350(10)
C1S C2S 1.438(10)
C3S C4S 1.457(10)
P1 C12 1.801(13)
P1 C10 1.807(9)
P1 C14 1.828(12)
C10 C11 1.552(14)
C10 H10B 0.9900
C10 H10A 0.9900
C11 H11A 0.9800
C11 H11C 0.9800
C11 H11B 0.9800
C12 C13 1.542(17)
C12 H12B 0.9900
C12 H12A 0.9900
C13 H13C 0.9800
C13 H13B 0.9800
C13 H13A 0.9800
C14 C15 1.454(14)
C14 H14B 0.9900
C14 H14A 0.9900
C15 H15B 0.9800
C15 H15C 0.9800
C15 H15A 0.9800

loop_
_geom_torsion_atom_site_label_1
_geom_torsion_atom_site_label_2
_geom_torsion_atom_site_label_3
_geom_torsion_atom_site_label_4
_geom_torsion
N1 Mo1 Fe1 S4 -93.4(3)
N5 Mo1 Fe1 S4 -179.6(2)
N3 Mo1 Fe1 S4 97.5(3)
S2 Mo1 Fe1 S4 1.66(12)
S1 Mo1 Fe1 S4 -99.31(13)
S3 Mo1 Fe1 S4 101.65(12)
Fe3 Mo1 Fe1 S4 -34.44(10)
Fe2 Mo1 Fe1 S4 36.53(10)
N1 Mo1 Fe1 S1 5.9(3)
N5 Mo1 Fe1 S1 -80.3(2)
N3 Mo1 Fe1 S1 -163.2(3)
S2 Mo1 Fe1 S1 100.97(11)
S3 Mo1 Fe1 S1 -159.04(10)
Fe3 Mo1 Fe1 S1 64.87(8)
Fe2 Mo1 Fe1 S1 135.83(9)
N1 Mo1 Fe1 S3 164.9(3)
N5 Mo1 Fe1 S3 78.8(2)
N3 Mo1 Fe1 S3 -4.2(3)
S2 Mo1 Fe1 S3 -99.99(11)
S1 Mo1 Fe1 S3 159.04(10)
Fe3 Mo1 Fe1 S3 -136.09(9)
Fe2 Mo1 Fe1 S3 -65.12(9)
N1 Mo1 Fe1 P1 87.9(3)
N5 Mo1 Fe1 P1 1.7(3)
N3 Mo1 Fe1 P1 -81.2(4)
S2 Mo1 Fe1 P1 -177.0(2)
S1 Mo1 Fe1 P1 82.0(2)
S3 Mo1 Fe1 P1 -77.0(2)
Fe3 Mo1 Fe1 P1 146.9(2)
Fe2 Mo1 Fe1 P1 -142.2(2)
N1 Mo1 Fe1 P1B 52.6(5)
N5 Mo1 Fe1 P1B -33.6(5)
N3 Mo1 Fe1 P1B -116.5(5)
S2 Mo1 Fe1 P1B 147.7(5)
S1 Mo1 Fe1 P1B 46.7(5)
S3 Mo1 Fe1 P1B -112.3(5)
Fe3 Mo1 Fe1 P1B 111.6(5)
Fe2 Mo1 Fe1 P1B -177.5(5)
N1 Mo1 Fe1 Fe2 -130.0(3)
N5 Mo1 Fe1 Fe2 143.9(2)
N3 Mo1 Fe1 Fe2 60.9(3)
S2 Mo1 Fe1 Fe2 -34.86(8)
S1 Mo1 Fe1 Fe2 -135.83(9)
S3 Mo1 Fe1 Fe2 65.12(9)
Fe3 Mo1 Fe1 Fe2 -70.97(6)
N1 Mo1 Fe1 Fe3 -59.0(3)
N5 Mo1 Fe1 Fe3 -145.1(2)
N3 Mo1 Fe1 Fe3 131.9(3)
S2 Mo1 Fe1 Fe3 36.11(8)
S1 Mo1 Fe1 Fe3 -64.87(8)
S3 Mo1 Fe1 Fe3 136.09(9)
Fe2 Mo1 Fe1 Fe3 70.97(6)
S4 Fe1 Fe2 Cl1 73.68(19)
S1 Fe1 Fe2 Cl1 173.27(17)
S3 Fe1 Fe2 Cl1 -82.37(19)
P1 Fe1 Fe2 Cl1 -5.5(3)
P1B Fe1 Fe2 Cl1 26.2(7)
Fe3 Fe1 Fe2 Cl1 139.84(18)
Mo1 Fe1 Fe2 Cl1 -150.15(17)
S4 Fe1 Fe2 S3 156.05(13)
S1 Fe1 Fe2 S3 -104.36(12)
P1 Fe1 Fe2 S3 76.86(19)
P1B Fe1 Fe2 S3 108.6(7)
Fe3 Fe1 Fe2 S3 -137.79(10)
Mo1 Fe1 Fe2 S3 -67.78(9)
S4 Fe1 Fe2 S2 -99.45(12)
S1 Fe1 Fe2 S2 0.14(12)
S3 Fe1 Fe2 S2 104.50(12)
P1 Fe1 Fe2 S2 -178.64(17)
P1B Fe1 Fe2 S2 -146.9(6)
Fe3 Fe1 Fe2 S2 -33.30(8)
Mo1 Fe1 Fe2 S2 36.72(8)
S1 Fe1 Fe2 S4 99.59(13)
S3 Fe1 Fe2 S4 -156.05(13)
P1 Fe1 Fe2 S4 -79.19(19)
P1B Fe1 Fe2 S4 -47.5(7)
Fe3 Fe1 Fe2 S4 66.16(10)
Mo1 Fe1 Fe2 S4 136.17(11)
S4 Fe1 Fe2 Fe3 -66.16(10)
S1 Fe1 Fe2 Fe3 33.43(8)
S3 Fe1 Fe2 Fe3 137.79(10)
P1 Fe1 Fe2 Fe3 -145.34(18)
P1B Fe1 Fe2 Fe3 -113.6(7)
Mo1 Fe1 Fe2 Fe3 70.01(5)
S4 Fe1 Fe2 Mo1 -136.17(11)
S1 Fe1 Fe2 Mo1 -36.58(8)
S3 Fe1 Fe2 Mo1 67.78(9)
P1 Fe1 Fe2 Mo1 144.64(18)
P1B Fe1 Fe2 Mo1 176.4(7)
Fe3 Fe1 Fe2 Mo1 -70.02(5)
N1 Mo1 Fe2 Cl1 -85.9(3)
N5 Mo1 Fe2 Cl1 82.6(4)
N3 Mo1 Fe2 Cl1 2.0(3)
S2 Mo1 Fe2 Cl1 -77.35(18)
S1 Mo1 Fe2 Cl1 -179.07(17)
S3 Mo1 Fe2 Cl1 84.13(18)
Fe3 Mo1 Fe2 Cl1 -142.25(17)
Fe1 Mo1 Fe2 Cl1 147.51(18)
N1 Mo1 Fe2 S3 -170.1(3)
N5 Mo1 Fe2 S3 -1.5(3)
N3 Mo1 Fe2 S3 -82.1(2)
S2 Mo1 Fe2 S3 -161.49(13)
S1 Mo1 Fe2 S3 96.79(11)
Fe3 Mo1 Fe2 S3 133.62(10)
Fe1 Mo1 Fe2 S3 63.38(10)
N1 Mo1 Fe2 S2 -8.6(3)
N5 Mo1 Fe2 S2 160.0(3)
N3 Mo1 Fe2 S2 79.4(2)
S1 Mo1 Fe2 S2 -101.72(11)
S3 Mo1 Fe2 S2 161.49(13)
Fe3 Mo1 Fe2 S2 -64.90(9)
Fe1 Mo1 Fe2 S2 -135.13(10)
N1 Mo1 Fe2 S4 92.4(3)
N5 Mo1 Fe2 S4 -99.0(3)
N3 Mo1 Fe2 S4 -179.6(2)
S2 Mo1 Fe2 S4 101.03(11)
S1 Mo1 Fe2 S4 -0.69(10)
S3 Mo1 Fe2 S4 -97.49(12)
Fe3 Mo1 Fe2 S4 36.13(8)
Fe1 Mo1 Fe2 S4 -34.11(8)
N1 Mo1 Fe2 Fe1 126.6(3)
N5 Mo1 Fe2 Fe1 -64.9(3)
N3 Mo1 Fe2 Fe1 -145.5(2)
S2 Mo1 Fe2 Fe1 135.13(10)
S1 Mo1 Fe2 Fe1 33.41(8)
S3 Mo1 Fe2 Fe1 -63.38(10)
Fe3 Mo1 Fe2 Fe1 70.23(6)
N1 Mo1 Fe2 Fe3 56.3(3)
N5 Mo1 Fe2 Fe3 -135.1(3)
N3 Mo1 Fe2 Fe3 144.3(2)
S2 Mo1 Fe2 Fe3 64.90(9)
S1 Mo1 Fe2 Fe3 -36.82(7)
S3 Mo1 Fe2 Fe3 -133.62(10)
Fe1 Mo1 Fe2 Fe3 -70.23(6)
S4 Fe1 Fe3 Cl2 -79.8(2)
S1 Fe1 Fe3 Cl2 74.1(2)
S3 Fe1 Fe3 Cl2 178.40(18)
P1 Fe1 Fe3 Cl2 -4.7(3)
P1B Fe1 Fe3 Cl2 4.9(4)
Fe2 Fe1 Fe3 Cl2 -147.12(19)
Mo1 Fe1 Fe3 Cl2 141.79(18)
S4 Fe1 Fe3 S1 -153.86(13)
S3 Fe1 Fe3 S1 104.34(12)
P1 Fe1 Fe3 S1 -78.7(2)
P1B Fe1 Fe3 S1 -69.2(3)
Fe2 Fe1 Fe3 S1 138.82(10)
Mo1 Fe1 Fe3 S1 67.73(9)
S4 Fe1 Fe3 S2 100.50(12)
S1 Fe1 Fe3 S2 -105.64(12)
S3 Fe1 Fe3 S2 -1.30(11)
P1 Fe1 Fe3 S2 175.63(18)
P1B Fe1 Fe3 S2 -174.8(3)
Fe2 Fe1 Fe3 S2 33.18(8)
Mo1 Fe1 Fe3 S2 -37.91(8)
S1 Fe1 Fe3 S4 153.86(13)
S3 Fe1 Fe3 S4 -101.80(13)
P1 Fe1 Fe3 S4 75.1(2)
P1B Fe1 Fe3 S4 84.7(3)
Fe2 Fe1 Fe3 S4 -67.32(10)
Mo1 Fe1 Fe3 S4 -138.41(11)
S4 Fe1 Fe3 Fe2 67.32(10)
S1 Fe1 Fe3 Fe2 -138.82(10)
S3 Fe1 Fe3 Fe2 -34.48(8)
P1 Fe1 Fe3 Fe2 142.45(19)
P1B Fe1 Fe3 Fe2 152.0(3)
Mo1 Fe1 Fe3 Fe2 -71.09(5)
S4 Fe1 Fe3 Mo1 138.41(11)
S1 Fe1 Fe3 Mo1 -67.73(9)
S3 Fe1 Fe3 Mo1 36.61(8)
P1 Fe1 Fe3 Mo1 -146.46(18)
P1B Fe1 Fe3 Mo1 -136.9(3)
Fe2 Fe1 Fe3 Mo1 71.09(5)
Cl1 Fe2 Fe3 Cl2 9.5(3)
S3 Fe2 Fe3 Cl2 -175.40(16)
S2 Fe2 Fe3 Cl2 -70.21(17)
S4 Fe2 Fe3 Cl2 87.95(17)
Fe1 Fe2 Fe3 Cl2 150.98(17)
Mo1 Fe2 Fe3 Cl2 -137.24(17)
Cl1 Fe2 Fe3 S1 -173.98(16)
S3 Fe2 Fe3 S1 1.10(11)
S2 Fe2 Fe3 S1 106.29(11)
S4 Fe2 Fe3 S1 -95.54(10)
Fe1 Fe2 Fe3 S1 -32.52(8)
Mo1 Fe2 Fe3 S1 39.26(8)
Cl1 Fe2 Fe3 S2 79.73(17)
S3 Fe2 Fe3 S2 -105.19(11)
S4 Fe2 Fe3 S2 158.16(11)
Fe1 Fe2 Fe3 S2 -138.81(9)
Mo1 Fe2 Fe3 S2 -67.03(8)
Cl1 Fe2 Fe3 S4 -78.43(17)
S3 Fe2 Fe3 S4 96.64(11)
S2 Fe2 Fe3 S4 -158.16(11)
Fe1 Fe2 Fe3 S4 63.03(8)
Mo1 Fe2 Fe3 S4 134.80(8)
Cl1 Fe2 Fe3 Fe1 -141.46(17)
S3 Fe2 Fe3 Fe1 33.62(8)
S2 Fe2 Fe3 Fe1 138.81(9)
S4 Fe2 Fe3 Fe1 -63.03(8)
Mo1 Fe2 Fe3 Fe1 71.78(5)
Cl1 Fe2 Fe3 Mo1 146.77(17)
S3 Fe2 Fe3 Mo1 -38.16(8)
S2 Fe2 Fe3 Mo1 67.03(8)
S4 Fe2 Fe3 Mo1 -134.80(8)
Fe1 Fe2 Fe3 Mo1 -71.78(5)
N1 Mo1 Fe3 Cl2 -5.5(2)
N5 Mo1 Fe3 Cl2 -85.0(3)
N3 Mo1 Fe3 Cl2 78.1(4)
S2 Mo1 Fe3 Cl2 76.96(16)
S1 Mo1 Fe3 Cl2 -86.72(17)
S3 Mo1 Fe3 Cl2 177.11(15)
Fe2 Mo1 Fe3 Cl2 141.42(15)
Fe1 Mo1 Fe3 Cl2 -149.48(16)
N1 Mo1 Fe3 S1 81.18(19)
N5 Mo1 Fe3 S1 1.7(3)
N3 Mo1 Fe3 S1 164.8(4)
S2 Mo1 Fe3 S1 163.67(12)
S3 Mo1 Fe3 S1 -96.18(11)
Fe2 Mo1 Fe3 S1 -131.86(10)
Fe1 Mo1 Fe3 S1 -62.77(9)
N1 Mo1 Fe3 S2 -82.50(19)
N5 Mo1 Fe3 S2 -161.9(3)
N3 Mo1 Fe3 S2 1.1(4)
S1 Mo1 Fe3 S2 -163.67(12)
S3 Mo1 Fe3 S2 100.15(11)
Fe2 Mo1 Fe3 S2 64.46(9)
Fe1 Mo1 Fe3 S2 133.56(10)
N1 Mo1 Fe3 S4 176.50(19)
N5 Mo1 Fe3 S4 97.0(3)
N3 Mo1 Fe3 S4 -99.9(4)
S2 Mo1 Fe3 S4 -101.01(12)
S1 Mo1 Fe3 S4 95.32(11)
S3 Mo1 Fe3 S4 -0.86(10)
Fe2 Mo1 Fe3 S4 -36.54(8)
Fe1 Mo1 Fe3 S4 32.55(8)
N1 Mo1 Fe3 Fe1 143.95(18)
N5 Mo1 Fe3 Fe1 64.5(3)
N3 Mo1 Fe3 Fe1 -132.4(3)
S2 Mo1 Fe3 Fe1 -133.56(10)
S1 Mo1 Fe3 Fe1 62.77(9)
S3 Mo1 Fe3 Fe1 -33.41(7)
Fe2 Mo1 Fe3 Fe1 -69.09(5)
N1 Mo1 Fe3 Fe2 -146.96(18)
N5 Mo1 Fe3 Fe2 133.6(3)
N3 Mo1 Fe3 Fe2 -63.3(3)
S2 Mo1 Fe3 Fe2 -64.46(9)
S1 Mo1 Fe3 Fe2 131.86(10)
S3 Mo1 Fe3 Fe2 35.68(7)
Fe1 Mo1 Fe3 Fe2 69.09(5)
S4 Fe1 S1 Fe3 22.17(11)
S3 Fe1 S1 Fe3 -93.51(10)
P1 Fe1 S1 Fe3 142.94(12)
P1B Fe1 S1 Fe3 130.7(3)
Fe2 Fe1 S1 Fe3 -36.26(9)
Mo1 Fe1 S1 Fe3 -75.03(7)
S4 Fe1 S1 Mo1 97.20(10)
S3 Fe1 S1 Mo1 -18.47(9)
P1 Fe1 S1 Mo1 -142.03(11)
P1B Fe1 S1 Mo1 -154.3(2)
Fe2 Fe1 S1 Mo1 38.78(7)
Fe3 Fe1 S1 Mo1 75.03(7)
Cl2 Fe3 S1 Fe1 -146.83(11)
S2 Fe3 S1 Fe1 91.29(11)
S4 Fe3 S1 Fe1 -20.81(11)
Fe2 Fe3 S1 Fe1 35.40(8)
Mo1 Fe3 S1 Fe1 76.97(8)
Cl2 Fe3 S1 Mo1 136.21(10)
S2 Fe3 S1 Mo1 14.33(10)
S4 Fe3 S1 Mo1 -97.78(10)
Fe1 Fe3 S1 Mo1 -76.97(8)
Fe2 Fe3 S1 Mo1 -41.57(7)
N1 Mo1 S1 Fe1 -175.97(18)
N5 Mo1 S1 Fe1 103.8(2)
N3 Mo1 S1 Fe1 139.3(8)
S2 Mo1 S1 Fe1 -90.76(9)
S3 Mo1 S1 Fe1 16.56(8)
Fe3 Mo1 S1 Fe1 -77.29(8)
Fe2 Mo1 S1 Fe1 -36.85(7)
N1 Mo1 S1 Fe3 -98.68(19)
N5 Mo1 S1 Fe3 -178.9(2)
N3 Mo1 S1 Fe3 -143.4(8)
S2 Mo1 S1 Fe3 -13.46(10)
S3 Mo1 S1 Fe3 93.85(9)
Fe2 Mo1 S1 Fe3 40.44(7)
Fe1 Mo1 S1 Fe3 77.29(8)
Cl1 Fe2 S2 Fe3 -139.66(11)
S3 Fe2 S2 Fe3 91.71(11)
S4 Fe2 S2 Fe3 -18.31(9)
Fe1 Fe2 S2 Fe3 35.98(8)
Mo1 Fe2 S2 Fe3 75.41(7)
Cl1 Fe2 S2 Mo1 144.93(11)
S3 Fe2 S2 Mo1 16.30(11)
S4 Fe2 S2 Mo1 -93.72(9)
Fe1 Fe2 S2 Mo1 -39.43(8)
Fe3 Fe2 S2 Mo1 -75.41(7)
Cl2 Fe3 S2 Fe2 144.62(10)
S1 Fe3 S2 Fe2 -90.53(11)
S4 Fe3 S2 Fe2 18.48(9)
Fe1 Fe3 S2 Fe2 -35.55(7)
Mo1 Fe3 S2 Fe2 -76.13(7)
Cl2 Fe3 S2 Mo1 -139.26(10)
S1 Fe3 S2 Mo1 -14.41(11)
S4 Fe3 S2 Mo1 94.60(9)
Fe1 Fe3 S2 Mo1 40.58(7)
Fe2 Fe3 S2 Mo1 76.13(7)
N1 Mo1 S2 Fe2 174.4(2)
N5 Mo1 S2 Fe2 -138.8(6)
N3 Mo1 S2 Fe2 -102.7(2)
S1 Mo1 S2 Fe2 89.92(10)
S3 Mo1 S2 Fe2 -15.06(10)
Fe3 Mo1 S2 Fe2 76.56(8)
Fe1 Mo1 S2 Fe2 37.51(8)
N1 Mo1 S2 Fe3 97.8(2)
N5 Mo1 S2 Fe3 144.6(6)
N3 Mo1 S2 Fe3 -179.3(2)
S1 Mo1 S2 Fe3 13.36(10)
S3 Mo1 S2 Fe3 -91.62(10)
Fe2 Mo1 S2 Fe3 -76.56(8)
Fe1 Mo1 S2 Fe3 -39.06(8)
S4 Fe1 S3 Fe2 -20.74(11)
S1 Fe1 S3 Fe2 93.73(10)
P1 Fe1 S3 Fe2 -141.05(11)
P1B Fe1 S3 Fe2 -149.6(3)
Fe3 Fe1 S3 Fe2 37.11(8)
Mo1 Fe1 S3 Fe2 75.36(7)
S4 Fe1 S3 Mo1 -96.11(10)
S1 Fe1 S3 Mo1 18.37(9)
P1 Fe1 S3 Mo1 143.59(10)
P1B Fe1 S3 Mo1 135.0(3)
Fe2 Fe1 S3 Mo1 -75.36(7)
Fe3 Fe1 S3 Mo1 -38.25(7)
Cl1 Fe2 S3 Fe1 140.05(12)
S2 Fe2 S3 Fe1 -92.74(11)
S4 Fe2 S3 Fe1 19.25(10)
Fe3 Fe2 S3 Fe1 -36.65(8)
Mo1 Fe2 S3 Fe1 -76.62(8)
Cl1 Fe2 S3 Mo1 -143.33(11)
S2 Fe2 S3 Mo1 -16.12(11)
S4 Fe2 S3 Mo1 95.88(10)
Fe1 Fe2 S3 Mo1 76.62(8)
Fe3 Fe2 S3 Mo1 39.97(8)
N1 Mo1 S3 Fe1 -131.8(8)
N5 Mo1 S3 Fe1 -104.7(2)
N3 Mo1 S3 Fe1 177.32(19)
S2 Mo1 S3 Fe1 91.41(9)
S1 Mo1 S3 Fe1 -16.52(8)
Fe3 Mo1 S3 Fe1 37.06(7)
Fe2 Mo1 S3 Fe1 76.27(8)
N1 Mo1 S3 Fe2 151.9(8)
N5 Mo1 S3 Fe2 179.0(2)
N3 Mo1 S3 Fe2 101.05(19)
S2 Mo1 S3 Fe2 15.14(10)
S1 Mo1 S3 Fe2 -92.79(9)
Fe3 Mo1 S3 Fe2 -39.20(8)
Fe1 Mo1 S3 Fe2 -76.27(8)
S1 Fe1 S4 Fe3 -21.79(11)
S3 Fe1 S4 Fe3 95.36(11)
P1 Fe1 S4 Fe3 -144.37(13)
P1B Fe1 S4 Fe3 -123.4(3)
Fe2 Fe1 S4 Fe3 75.00(8)
Mo1 Fe1 S4 Fe3 36.43(9)
S1 Fe1 S4 Fe2 -96.79(11)
S3 Fe1 S4 Fe2 20.36(11)
P1 Fe1 S4 Fe2 140.63(13)
P1B Fe1 S4 Fe2 161.6(3)
Fe3 Fe1 S4 Fe2 -75.00(8)
Mo1 Fe1 S4 Fe2 -38.57(9)
Cl2 Fe3 S4 Fe1 144.92(11)
S1 Fe3 S4 Fe1 21.02(11)
S2 Fe3 S4 Fe1 -94.12(10)
Fe2 Fe3 S4 Fe1 -75.85(8)
Mo1 Fe3 S4 Fe1 -36.53(8)
Cl2 Fe3 S4 Fe2 -139.23(11)
S1 Fe3 S4 Fe2 96.88(10)
S2 Fe3 S4 Fe2 -18.27(9)
Fe1 Fe3 S4 Fe2 75.85(8)
Mo1 Fe3 S4 Fe2 39.32(7)
Cl1 Fe2 S4 Fe1 -142.70(11)
S3 Fe2 S4 Fe1 -19.54(11)
S2 Fe2 S4 Fe1 95.35(10)
Fe3 Fe2 S4 Fe1 77.11(8)
Mo1 Fe2 S4 Fe1 38.24(8)
Cl1 Fe2 S4 Fe3 140.19(10)
S3 Fe2 S4 Fe3 -96.66(10)
S2 Fe2 S4 Fe3 18.24(9)
Fe1 Fe2 S4 Fe3 -77.11(8)
Mo1 Fe2 S4 Fe3 -38.87(7)
N5 Mo1 N1 C1 138.2(8)
N3 Mo1 N1 C1 -142.9(8)
S2 Mo1 N1 C1 -56.1(7)
S1 Mo1 N1 C1 48.8(7)
S3 Mo1 N1 C1 165.7(6)
Fe3 Mo1 N1 C1 -3.3(8)
Fe2 Mo1 N1 C1 -49.2(9)
Fe1 Mo1 N1 C1 44.2(8)
N5 Mo1 N1 N2 -42.3(6)
N3 Mo1 N1 N2 36.6(6)
S2 Mo1 N1 N2 123.4(6)
S1 Mo1 N1 N2 -131.8(6)
S3 Mo1 N1 N2 -14.8(12)
Fe3 Mo1 N1 N2 176.2(6)
Fe2 Mo1 N1 N2 130.2(5)
Fe1 Mo1 N1 N2 -136.4(5)
C1 N1 N2 C3 0.5(9)
Mo1 N1 N2 C3 -179.0(6)
C1 N1 N2 B1 -177.9(8)
Mo1 N1 N2 B1 2.5(10)
N1 Mo1 N3 C4 141.7(9)
N5 Mo1 N3 C4 -136.8(10)
S2 Mo1 N3 C4 54.8(9)
S1 Mo1 N3 C4 -173.2(7)
S3 Mo1 N3 C4 -49.0(9)
Fe3 Mo1 N3 C4 53.9(11)
Fe2 Mo1 N3 C4 2.9(9)
Fe1 Mo1 N3 C4 -45.8(10)
N1 Mo1 N3 N4 -34.4(7)
N5 Mo1 N3 N4 47.0(7)
S2 Mo1 N3 N4 -121.3(7)
S1 Mo1 N3 N4 10.6(13)
S3 Mo1 N3 N4 134.8(7)
Fe3 Mo1 N3 N4 -122.3(6)
Fe2 Mo1 N3 N4 -173.2(6)
Fe1 Mo1 N3 N4 138.1(6)
C4 N3 N4 C6 0.5(11)
Mo1 N3 N4 C6 177.4(7)
C4 N3 N4 B1 176.9(9)
Mo1 N3 N4 B1 -6.2(11)
N1 Mo1 N5 N6 39.8(7)
N3 Mo1 N5 N6 -44.8(7)
S2 Mo1 N5 N6 -7.8(12)
S1 Mo1 N5 N6 125.5(7)
S3 Mo1 N5 N6 -133.9(7)
Fe3 Mo1 N5 N6 124.1(6)
Fe2 Mo1 N5 N6 -132.7(6)
Fe1 Mo1 N5 N6 175.8(6)
N1 Mo1 N5 C7 -139.3(9)
N3 Mo1 N5 C7 136.2(9)
S2 Mo1 N5 C7 173.2(6)
S1 Mo1 N5 C7 -53.6(8)
S3 Mo1 N5 C7 47.1(8)
Fe3 Mo1 N5 C7 -54.9(9)
Fe2 Mo1 N5 C7 48.3(10)
Fe1 Mo1 N5 C7 -3.2(8)
C7 N5 N6 C9 -1.3(10)
Mo1 N5 N6 C9 179.5(6)
C7 N5 N6 B1 -178.8(8)
Mo1 N5 N6 B1 1.9(11)
N2 N1 C1 C2 -0.3(10)
Mo1 N1 C1 C2 179.2(6)
N1 C1 C2 C3 0.0(11)
N1 N2 C3 C2 -0.6(11)
B1 N2 C3 C2 177.7(9)
C1 C2 C3 N2 0.4(11)
N4 N3 C4 C5 -0.9(13)
Mo1 N3 C4 C5 -177.5(9)
N3 C4 C5 C6 1.0(16)
N3 N4 C6 C5 0.1(14)
B1 N4 C6 C5 -175.8(11)
C4 C5 C6 N4 -0.6(16)
N6 N5 C7 C8 1.1(11)
Mo1 N5 C7 C8 -179.7(7)
N5 C7 C8 C9 -0.6(11)
N5 N6 C9 C8 0.9(11)
B1 N6 C9 C8 178.2(9)
C7 C8 C9 N6 -0.2(11)
C3 N2 B1 N4 122.9(10)
N1 N2 B1 N4 -59.0(11)
C3 N2 B1 N6 -121.8(10)
N1 N2 B1 N6 56.3(10)
C6 N4 B1 N2 -123.4(12)
N3 N4 B1 N2 61.1(11)
C6 N4 B1 N6 120.5(12)
N3 N4 B1 N6 -55.1(11)
N5 N6 B1 N2 -59.2(11)
C9 N6 B1 N2 123.8(10)
N5 N6 B1 N4 57.9(11)
C9 N6 B1 N4 -119.1(10)
C28B P2 C16 C17 -48.4(13)
C34 P2 C16 C17 72.5(8)
C16B P2 C16 C17 123(2)
C22 P2 C16 C17 -163.5(5)
C28 P2 C16 C17 -45.5(7)
C34B P2 C16 C17 68.4(12)
C28B P2 C16 C21 130.8(13)
C34 P2 C16 C21 -108.3(7)
C16B P2 C16 C21 -58(2)
C22 P2 C16 C21 15.8(6)
C28 P2 C16 C21 133.8(7)
C34B P2 C16 C21 -112.4(11)
C21 C16 C17 C18 0.0
P2 C16 C17 C18 179.3(6)
C16 C17 C18 C19 0.0
C17 C18 C19 C20 0.0
C18 C19 C20 C21 0.0
C19 C20 C21 C16 0.0
C17 C16 C21 C20 0.0
P2 C16 C21 C20 -179.3(7)
C28B P2 C16B C17B -100(3)
C34 P2 C16B C17B 23(2)
C22 P2 C16B C17B 132.8(19)
C28 P2 C16B C17B -95(2)
C16 P2 C16B C17B -112(3)
C34B P2 C16B C17B 23(2)
C28B P2 C16B C21B 76(3)
C34 P2 C16B C21B -161.6(19)
C22 P2 C16B C21B -51.4(19)
C28 P2 C16B C21B 81(2)
C16 P2 C16B C21B 64(2)
C34B P2 C16B C21B -160.9(19)
C21B C16B C17B C18B 0.0
P2 C16B C17B C18B 176(3)
C16B C17B C18B C19B 0.0
C17B C18B C19B C20B 0.0
C18B C19B C20B C21B 0.0
C19B C20B C21B C16B 0.0
C17B C16B C21B C20B 0.0
P2 C16B C21B C20B -176(3)
C28B P2 C22 C27 2.7(15)
C34 P2 C22 C27 -122.4(11)
C16B P2 C22 C27 144.7(15)
C28 P2 C22 C27 -2.4(11)
C16 P2 C22 C27 113.0(9)
C34B P2 C22 C27 -112.0(13)
C28B P2 C22 C23 -179.5(13)
C34 P2 C22 C23 55.4(11)
C16B P2 C22 C23 -37.6(15)
C28 P2 C22 C23 175.4(9)
C16 P2 C22 C23 -69.2(9)
C34B P2 C22 C23 65.8(13)
C27 C22 C23 C24 -2.3(16)
P2 C22 C23 C24 179.9(8)
C22 C23 C24 C25 1.0(16)
C23 C24 C25 C26 0.1(17)
C24 C25 C26 C27 -0.1(17)
C23 C22 C27 C26 2.3(16)
P2 C22 C27 C26 -179.9(8)
C25 C26 C27 C22 -1.1(17)
C28B P2 C28 C29 174(21)
C34 P2 C28 C29 19.0(10)
C16B P2 C28 C29 128.8(17)
C22 P2 C28 C29 -101.3(8)
C16 P2 C28 C29 138.0(7)
C34B P2 C28 C29 11.6(12)
C28B P2 C28 C33 -11(20)
C34 P2 C28 C33 -166.8(9)
C16B P2 C28 C33 -57(2)
C22 P2 C28 C33 72.9(10)
C16 P2 C28 C33 -47.8(9)
C34B P2 C28 C33 -174.2(12)
C33 C28 C29 C30 0.0
P2 C28 C29 C30 174.3(12)
C28 C29 C30 C31 0.0
C29 C30 C31 C32 0.0
C30 C31 C32 C33 0.0
C31 C32 C33 C28 0.0
C29 C28 C33 C32 0.0
P2 C28 C33 C32 -174.1(12)
C34 P2 C28B C29B 33(3)
C16B P2 C28B C29B 145(2)
C22 P2 C28B C29B -90(2)
C28 P2 C28B C29B 7(19)
C16 P2 C28B C29B 151.7(19)
C34B P2 C28B C29B 25(3)
C34 P2 C28B C33B -154.5(13)
C16B P2 C28B C33B -42(3)
C22 P2 C28B C33B 82.7(16)
C16 P2 C28B C33B -35.7(16)
C34B P2 C28B C33B -162.4(15)
C33B C28B C29B C30B 0.0
P2 C28B C29B C30B 172(3)
C28B C29B C30B C31B 0.0
C29B C30B C31B C32B 0.0
C30B C31B C32B C33B 0.0
C31B C32B C33B C28B 0.0
C29B C28B C33B C32B 0.0
P2 C28B C33B C32B -173(3)
C28B P2 C34 C35 81.9(18)
C16B P2 C34 C35 -55.0(16)
C22 P2 C34 C35 -156.4(10)
C28 P2 C34 C35 84.1(12)
C16 P2 C34 C35 -30.8(12)
C34B P2 C34 C35 129(8)
C28B P2 C34 C39 -91.5(16)
C16B P2 C34 C39 131.6(14)
C22 P2 C34 C39 30.3(9)
C28 P2 C34 C39 -89.2(10)
C16 P2 C34 C39 155.9(7)
C34B P2 C34 C39 -44(7)
C39 C34 C35 C36 0.0
P2 C34 C35 C36 -173.1(12)
C34 C35 C36 C37 0.0
C35 C36 C37 C38 0.0
C36 C37 C38 C39 0.0
C37 C38 C39 C34 0.0
C35 C34 C39 C38 0.0
P2 C34 C39 C38 173.5(11)
C28B P2 C34B C35B 58(2)
C34 P2 C34B C35B -78(7)
C16B P2 C34B C35B -82(2)
C22 P2 C34B C35B 173.3(15)
C28 P2 C34B C35B 59.1(18)
C16 P2 C34B C35B -56.0(19)
C28B P2 C34B C39B -115.1(19)
C34 P2 C34B C39B 109(7)
C16B P2 C34B C39B 105.2(18)
C22 P2 C34B C39B 0.6(16)
C28 P2 C34B C39B -113.6(15)
C16 P2 C34B C39B 131.3(13)
C39B C34B C35B C36B 0.0
P2 C34B C35B C36B -173.0(19)
C34B C35B C36B C37B 0.0
C35B C36B C37B C38B 0.0
C36B C37B C38B C39B 0.0
C37B C38B C39B C34B 0.0
C35B C34B C39B C38B 0.0
P2 C34B C39B C38B 172(2)
C3S O1S C2S C1S 141(3)
C2S O1S C3S C4S 161(4)
S4 Fe1 P1 C12 51.0(5)
S1 Fe1 P1 C12 -67.1(5)
S3 Fe1 P1 C12 169.6(5)
P1B Fe1 P1 C12 -29.8(9)
Fe2 Fe1 P1 C12 111.6(5)
Fe3 Fe1 P1 C12 -7.2(6)
Mo1 Fe1 P1 C12 -130.4(5)
S4 Fe1 P1 C10 170.6(5)
S1 Fe1 P1 C10 52.5(5)
S3 Fe1 P1 C10 -70.7(5)
P1B Fe1 P1 C10 89.8(9)
Fe2 Fe1 P1 C10 -128.7(5)
Fe3 Fe1 P1 C10 112.4(5)
Mo1 Fe1 P1 C10 -10.7(6)
S4 Fe1 P1 C14 -64.7(5)
S1 Fe1 P1 C14 177.2(4)
S3 Fe1 P1 C14 53.9(4)
P1B Fe1 P1 C14 -145.5(9)
Fe2 Fe1 P1 C14 -4.1(5)
Fe3 Fe1 P1 C14 -122.9(4)
Mo1 Fe1 P1 C14 114.0(4)
C12 P1 C10 C11 -50.6(11)
C14 P1 C10 C11 56.3(11)
Fe1 P1 C10 C11 -173.6(9)
C10 P1 C12 C13 -62.9(10)
C14 P1 C12 C13 -172.0(9)
Fe1 P1 C12 C13 64.0(10)
C12 P1 C14 C15 -72.3(9)
C10 P1 C14 C15 179.1(8)
Fe1 P1 C14 C15 48.4(10)
